data_7126332
loop_
_publ_author_name
'Frogley, Benjamin J.'
'Hill, Anthony F.'
'Sharma, Manab'
'Sinha, Arup'
'Ward, Jas S.'

_publ_section_title
;
 Semi-bridging \s-silyls as Z-type ligands.
;
_journal_issue 24
_journal_name_full 'Chemical communications (Cambridge, England)'
_journal_page_first 3532
_journal_page_last 3535
_journal_paper_doi 10.1039/c9cc07763d
_journal_volume 56
_journal_year 2020
_chemical_formula_moiety 'C76 H66 N4 Ni2 P4 Si2, 1.5(C6 H6)'
_chemical_formula_sum 'C85 H75 N4 Ni2 P4 Si2'
_chemical_formula_weight 1450.06
_space_group_crystal_system triclinic
_space_group_IT_number 2
_space_group_name_Hall '-P 1'
_space_group_name_H-M_alt 'P -1'
_atom_sites_solution_hydrogens geom
_audit_creation_date 2016-11-15
_audit_creation_method
;
Olex2 1.2
(compiled 2016.11.07 svn.r3352 for OlexSys, GUI svn.r5261)
;
_audit_update_record
;
2016-11-15 deposited with the CCDC.	2020-02-27 downloaded from the CCDC.
;
_cell_angle_alpha 81.1890(12)
_cell_angle_beta 77.4286(16)
_cell_angle_gamma 73.2272(17)
_cell_formula_units_Z 2
_cell_length_a 12.6509(3)
_cell_length_b 16.9249(6)
_cell_length_c 17.6665(6)
_cell_measurement_reflns_used 28791
_cell_measurement_temperature 200.00
_cell_measurement_theta_max 25.03
_cell_measurement_theta_min 2.55
_cell_volume 3518.3(2)
_computing_cell_refinement 'HKL Scalepack (Otwinowski & Minor 1997)'
_computing_data_collection 'Collect (Bruker AXS BV, 1997-2004)'
_computing_data_reduction 'HKL Denzo and Scalepack (Otwinowski & Minor 1997)'
_computing_molecular_graphics 'Olex2 (Dolomanov et al., 2009)'
_computing_publication_material 'Olex2 (Dolomanov et al., 2009)'
_computing_structure_refinement 'ShelXL (Sheldrick, 2015)'
_diffrn_ambient_temperature 200.00
_diffrn_measured_fraction_theta_full 0.980
_diffrn_measured_fraction_theta_max 0.980
_diffrn_measurement_device Area
_diffrn_measurement_device_type 'Nonius KappaCCD'
_diffrn_measurement_method \w
_diffrn_radiation_monochromator graphite
_diffrn_radiation_type 'Mo K\a'
_diffrn_radiation_wavelength 0.71073
_diffrn_reflns_av_unetI/netI 0.0549
_diffrn_reflns_Laue_measured_fraction_full 0.980
_diffrn_reflns_Laue_measured_fraction_max 0.992
_diffrn_reflns_number 12476
_diffrn_reflns_point_group_measured_fraction_full 0.980
_diffrn_reflns_point_group_measured_fraction_max 0.992
_diffrn_reflns_theta_full 25.242
_diffrn_reflns_theta_max 25.135
_diffrn_reflns_theta_min 2.573
_exptl_absorpt_coefficient_mu 0.711
_exptl_absorpt_correction_T_max 0.94
_exptl_absorpt_correction_T_min 0.94
_exptl_absorpt_correction_type multi-scan
_exptl_absorpt_process_details 'DENZO/SCALEPACK (Otwinowski & Minor, 1997)'
_exptl_crystal_colour red
_exptl_crystal_colour_primary red
_exptl_crystal_density_diffrn 1.369
_exptl_crystal_description prism
_exptl_crystal_F_000 1514
_exptl_crystal_size_max 0.21
_exptl_crystal_size_mid 0.09
_exptl_crystal_size_min 0.085
_refine_diff_density_max 0.305
_refine_diff_density_min -0.426
_refine_diff_density_rms 0.067
_refine_ls_extinction_method none
_refine_ls_goodness_of_fit_ref 1.044
_refine_ls_hydrogen_treatment constr
_refine_ls_matrix_type full
_refine_ls_number_parameters 874
_refine_ls_number_reflns 12476
_refine_ls_number_restraints 3
_refine_ls_restrained_S_all 1.046
_refine_ls_R_factor_all 0.0730
_refine_ls_R_factor_gt 0.0438
_refine_ls_shift/su_max 0.001
_refine_ls_shift/su_mean 0.000
_refine_ls_structure_factor_coef Fsqd
_refine_ls_weighting_details 'w=1/[\s^2^(Fo^2^)+(0.0426P)^2^+2.9456P] where P=(Fo^2^+2Fc^2^)/3'
_refine_ls_weighting_scheme calc
_refine_ls_wR_factor_gt 0.0942
_refine_ls_wR_factor_ref 0.1071
_reflns_Friedel_coverage 0.000
_reflns_number_gt 9240
_reflns_number_total 12476
_reflns_threshold_expression 'I > 2\s(I)'
_oxford_structure_analysis_title 'AS1-106 At 15:39 on 17/ 9'
_cod_data_source_file c9cc07763d2.cif
_cod_data_source_block AS1-106_Ni2
_cod_database_code 7126332
_shelxl_version_number 2014/6
_shelx_space_group_comment
;
The symmetry employed for this shelxl refinement is uniquely defined
by the following loop, which should always be used as a source of
symmetry information in preference to the above space-group names.
They are only intended as comments.
;
_olex2_refinement_description
;
1. Fixed Uiso
 At 1.2 times of:
  All C(H) groups, All C(H,H) groups
2. Restrained distances
 C303-C302
 1.4 with sigma of 0.005
 C301-C302
 1.4 with sigma of 0.005
 C301_$1-C303
 1.4 with sigma of 0.005
3.a Secondary CH2 refined with riding coordinates:
 C113(H11A,H11B), C120(H12A,H12B), C213(H21A,H21B), C220(H22A,H22B)
3.b Aromatic/amide H refined with riding coordinates:
 C102(H102), C103(H103), C104(H104), C105(H105), C106(H106), C108(H108),
 C109(H109), C110(H110), C111(H111), C112(H112), C115(H115), C116(H116),
 C117(H117), C118(H118), C122(H122), C123(H123), C124(H124), C125(H125),
 C126(H126), C128(H128), C129(H129), C130(H130), C131(H131), C132(H132),
 C134(H134), C135(H135), C136(H136), C137(H137), C138(H138), C202(H202),
 C203(H203), C204(H204), C205(H205), C206(H206), C208(H208), C209(H209),
 C210(H210), C211(H211), C212(H212), C215(H215), C216(H216), C217(H217),
 C218(H218), C222(H222), C223(H223), C224(H224), C225(H225), C226(H226),
 C228(H228), C229(H229), C230(H230), C231(H231), C232(H232), C234(H234),
 C235(H235), C236(H236), C237(H237), C238(H238), C1(H1), C2(H2), C3(H3), C4(H4),
  C5(H5), C6(H6), C301(H301), C302(H302), C303(H303)
;
_olex2_submission_special_instructions 'No special instructions were received'

loop_
_space_group_symop_operation_xyz
'x, y, z'
'-x, -y, -z'

loop_
_atom_site_label
_atom_site_type_symbol
_atom_site_fract_x
_atom_site_fract_y
_atom_site_fract_z
_atom_site_U_iso_or_equiv
_atom_site_adp_type
_atom_site_occupancy
_atom_site_site_symmetry_order
_atom_site_calc_flag
_atom_site_refinement_flags_posn
_atom_site_refinement_flags_adp
_atom_site_refinement_flags_occupancy
_atom_site_disorder_assembly
_atom_site_disorder_group
Ni1 Ni 0.84694(3) 0.86050(2) 0.27600(2) 0.02351(11) Uani 1 1 d . . . . .
Ni2 Ni 0.83300(3) 0.73035(2) 0.22125(2) 0.02456(11) Uani 1 1 d . . . . .
P1 P 1.00407(6) 0.87414(5) 0.30463(5) 0.02495(18) Uani 1 1 d . . . . .
P2 P 0.70229(6) 0.94502(5) 0.34473(5) 0.02479(18) Uani 1 1 d . . . . .
P3 P 0.91643(7) 0.60644(5) 0.27102(5) 0.02726(19) Uani 1 1 d . . . . .
P4 P 0.81895(7) 0.72112(5) 0.10107(5) 0.02629(19) Uani 1 1 d . . . . .
Si1 Si 0.76818(7) 0.76109(5) 0.34957(5) 0.02418(19) Uani 1 1 d . . . . .
Si2 Si 0.95555(7) 0.80788(5) 0.16239(5) 0.02400(19) Uani 1 1 d . . . . .
N1 N 0.8143(2) 0.66593(16) 0.40716(15) 0.0273(6) Uani 1 1 d . . . . .
N2 N 0.7214(2) 0.80888(17) 0.43960(15) 0.0267(6) Uani 1 1 d . . . . .
N3 N 1.0157(2) 0.75493(16) 0.07579(15) 0.0268(6) Uani 1 1 d . . . . .
N4 N 1.0945(2) 0.80906(16) 0.16595(15) 0.0266(6) Uani 1 1 d . . . . .
C101 C 0.7039(3) 1.0519(2) 0.34619(19) 0.0280(7) Uani 1 1 d . . . . .
C102 C 0.7741(3) 1.0873(2) 0.2882(2) 0.0344(8) Uani 1 1 d . . . . .
H102 H 0.8221 1.0553 0.2481 0.041 Uiso 1 1 calc R . . . .
C103 C 0.7747(3) 1.1689(2) 0.2883(2) 0.0448(10) Uani 1 1 d . . . . .
H103 H 0.8228 1.1927 0.2481 0.054 Uiso 1 1 calc R . . . .
C104 C 0.7064(4) 1.2158(2) 0.3460(3) 0.0495(11) Uani 1 1 d . . . . .
H104 H 0.7093 1.2711 0.3466 0.059 Uiso 1 1 calc R . . . .
C105 C 0.6334(4) 1.1826(3) 0.4031(3) 0.0510(10) Uani 1 1 d . . . . .
H105 H 0.5841 1.2156 0.4420 0.061 Uiso 1 1 calc R . . . .
C106 C 0.6327(3) 1.1006(2) 0.4032(2) 0.0393(9) Uani 1 1 d . . . . .
H106 H 0.5830 1.0775 0.4427 0.047 Uiso 1 1 calc R . . . .
C107 C 0.5524(2) 0.9631(2) 0.34129(19) 0.0270(7) Uani 1 1 d . . . . .
C108 C 0.5032(3) 1.0230(2) 0.2866(2) 0.0352(8) Uani 1 1 d . . . . .
H108 H 0.5478 1.0536 0.2507 0.042 Uiso 1 1 calc R . . . .
C109 C 0.3904(3) 1.0384(3) 0.2838(2) 0.0447(9) Uani 1 1 d . . . . .
H109 H 0.3586 1.0788 0.2455 0.054 Uiso 1 1 calc R . . . .
C110 C 0.3241(3) 0.9951(3) 0.3366(2) 0.0443(10) Uani 1 1 d . . . . .
H110 H 0.2464 1.0063 0.3352 0.053 Uiso 1 1 calc R . . . .
C111 C 0.3708(3) 0.9361(2) 0.3910(2) 0.0396(9) Uani 1 1 d . . . . .
H111 H 0.3253 0.9064 0.4272 0.048 Uiso 1 1 calc R . . . .
C112 C 0.4845(3) 0.9195(2) 0.3932(2) 0.0326(8) Uani 1 1 d . . . . .
H112 H 0.5162 0.8779 0.4307 0.039 Uiso 1 1 calc R . . . .
C113 C 0.7052(3) 0.8967(2) 0.44514(18) 0.0267(7) Uani 1 1 d . . . . .
H11A H 0.7678 0.9057 0.4650 0.032 Uiso 1 1 calc R . . . .
H11B H 0.6337 0.9197 0.4802 0.032 Uiso 1 1 calc R . . . .
C114 C 0.7362(3) 0.7531(2) 0.50630(18) 0.0293(7) Uani 1 1 d . . . . .
C115 C 0.7125(3) 0.7712(2) 0.5827(2) 0.0397(9) Uani 1 1 d . . . . .
H115 H 0.6808 0.8268 0.5953 0.048 Uiso 1 1 calc R . . . .
C116 C 0.7360(4) 0.7065(3) 0.6413(2) 0.0496(10) Uani 1 1 d . . . . .
H116 H 0.7197 0.7182 0.6941 0.059 Uiso 1 1 calc R . . . .
C117 C 0.7823(3) 0.6261(3) 0.6231(2) 0.0478(10) Uani 1 1 d . . . . .
H117 H 0.7963 0.5829 0.6638 0.057 Uiso 1 1 calc R . . . .
C118 C 0.8091(3) 0.6068(2) 0.5462(2) 0.0374(8) Uani 1 1 d . . . . .
H118 H 0.8415 0.5511 0.5341 0.045 Uiso 1 1 calc R . . . .
C119 C 0.7875(3) 0.6708(2) 0.48740(18) 0.0285(7) Uani 1 1 d . . . . .
C120 C 0.8595(3) 0.5866(2) 0.37546(19) 0.0303(7) Uani 1 1 d . . . . .
H12A H 0.7997 0.5578 0.3820 0.036 Uiso 1 1 calc R . . . .
H12B H 0.9196 0.5512 0.4028 0.036 Uiso 1 1 calc R . . . .
C121 C 0.9256(3) 0.5047(2) 0.2404(2) 0.0335(8) Uani 1 1 d . . . . .
C122 C 1.0254(3) 0.4446(2) 0.2201(2) 0.0461(10) Uani 1 1 d . . . . .
H122 H 1.0948 0.4552 0.2210 0.055 Uiso 1 1 calc R . . . .
C123 C 1.0251(4) 0.3691(3) 0.1985(3) 0.0623(12) Uani 1 1 d . . . . .
H123 H 1.0939 0.3286 0.1845 0.075 Uiso 1 1 calc R . . . .
C124 C 0.9246(4) 0.3531(3) 0.1976(3) 0.0652(13) Uani 1 1 d . . . . .
H124 H 0.9244 0.3014 0.1830 0.078 Uiso 1 1 calc R . . . .
C125 C 0.8248(4) 0.4113(3) 0.2178(3) 0.0583(12) Uani 1 1 d . . . . .
H125 H 0.7557 0.3999 0.2171 0.070 Uiso 1 1 calc R . . . .
C126 C 0.8252(3) 0.4871(2) 0.2394(2) 0.0449(9) Uani 1 1 d . . . . .
H126 H 0.7560 0.5272 0.2535 0.054 Uiso 1 1 calc R . . . .
C127 C 1.0627(3) 0.6011(2) 0.2709(2) 0.0306(7) Uani 1 1 d . . . . .
C128 C 1.1383(3) 0.5962(2) 0.2002(2) 0.0372(8) Uani 1 1 d . . . . .
H128 H 1.1128 0.5959 0.1535 0.045 Uiso 1 1 calc R . . . .
C129 C 1.2504(3) 0.5917(2) 0.1973(3) 0.0447(10) Uani 1 1 d . . . . .
H129 H 1.3013 0.5878 0.1490 0.054 Uiso 1 1 calc R . . . .
C130 C 1.2877(3) 0.5929(2) 0.2644(3) 0.0491(11) Uani 1 1 d . . . . .
H130 H 1.3649 0.5881 0.2627 0.059 Uiso 1 1 calc R . . . .
C131 C 1.2134(3) 0.6011(2) 0.3341(3) 0.0470(10) Uani 1 1 d . . . . .
H131 H 1.2391 0.6040 0.3801 0.056 Uiso 1 1 calc R . . . .
C132 C 1.1012(3) 0.6052(2) 0.3377(2) 0.0379(8) Uani 1 1 d . . . . .
H132 H 1.0506 0.6109 0.3861 0.045 Uiso 1 1 calc R . . . .
C133 C 0.6417(3) 0.7470(2) 0.31451(19) 0.0278(7) Uani 1 1 d . . . . .
C134 C 0.5889(2) 0.8013(2) 0.25758(18) 0.0276(7) Uani 1 1 d . . . . .
H134 H 0.6221 0.8434 0.2297 0.033 Uiso 1 1 calc R . . . .
C135 C 0.4897(3) 0.7956(2) 0.2406(2) 0.0343(8) Uani 1 1 d . . . . .
H135 H 0.4559 0.8335 0.2016 0.041 Uiso 1 1 calc R . . . .
C136 C 0.4399(3) 0.7348(2) 0.2801(2) 0.0388(9) Uani 1 1 d . . . . .
H136 H 0.3717 0.7308 0.2688 0.047 Uiso 1 1 calc R . . . .
C137 C 0.4905(3) 0.6800(2) 0.3363(2) 0.0429(9) Uani 1 1 d . . . . .
H137 H 0.4566 0.6380 0.3636 0.051 Uiso 1 1 calc R . . . .
C138 C 0.5895(3) 0.6852(2) 0.3534(2) 0.0360(8) Uani 1 1 d . . . . .
H138 H 0.6229 0.6465 0.3921 0.043 Uiso 1 1 calc R . . . .
C201 C 1.0221(2) 0.9762(2) 0.31437(19) 0.0274(7) Uani 1 1 d . . . . .
C202 C 0.9881(3) 1.0081(2) 0.3870(2) 0.0337(8) Uani 1 1 d . . . . .
H202 H 0.9589 0.9758 0.4311 0.040 Uiso 1 1 calc R . . . .
C203 C 0.9962(3) 1.0859(2) 0.3957(2) 0.0407(9) Uani 1 1 d . . . . .
H203 H 0.9725 1.1065 0.4454 0.049 Uiso 1 1 calc R . . . .
C204 C 1.0384(3) 1.1339(2) 0.3324(2) 0.0420(9) Uani 1 1 d . . . . .
H204 H 1.0452 1.1869 0.3387 0.050 Uiso 1 1 calc R . . . .
C205 C 1.0708(3) 1.1044(2) 0.2600(2) 0.0392(9) Uani 1 1 d . . . . .
H205 H 1.0987 1.1376 0.2162 0.047 Uiso 1 1 calc R . . . .
C206 C 1.0628(3) 1.0260(2) 0.2510(2) 0.0347(8) Uani 1 1 d . . . . .
H206 H 1.0854 1.0063 0.2009 0.042 Uiso 1 1 calc R . . . .
C207 C 1.0559(3) 0.8160(2) 0.39235(19) 0.0275(7) Uani 1 1 d . . . . .
C208 C 0.9915(3) 0.7737(2) 0.4475(2) 0.0311(8) Uani 1 1 d . . . . .
H208 H 0.9172 0.7775 0.4417 0.037 Uiso 1 1 calc R . . . .
C209 C 1.0326(3) 0.7258(2) 0.5112(2) 0.0362(8) Uani 1 1 d . . . . .
H209 H 0.9868 0.6973 0.5487 0.043 Uiso 1 1 calc R . . . .
C210 C 1.1405(3) 0.7199(2) 0.5198(2) 0.0397(9) Uani 1 1 d . . . . .
H210 H 1.1698 0.6867 0.5628 0.048 Uiso 1 1 calc R . . . .
C211 C 1.2063(3) 0.7626(2) 0.4654(2) 0.0428(9) Uani 1 1 d . . . . .
H211 H 1.2804 0.7587 0.4715 0.051 Uiso 1 1 calc R . . . .
C212 C 1.1646(3) 0.8106(2) 0.4026(2) 0.0351(8) Uani 1 1 d . . . . .
H212 H 1.2099 0.8401 0.3660 0.042 Uiso 1 1 calc R . . . .
C213 C 1.1287(2) 0.8327(2) 0.22994(19) 0.0315(8) Uani 1 1 d . . . . .
H21A H 1.1700 0.8755 0.2104 0.038 Uiso 1 1 calc R . . . .
H21B H 1.1798 0.7839 0.2537 0.038 Uiso 1 1 calc R . . . .
C214 C 1.1763(2) 0.77522(19) 0.10483(18) 0.0260(7) Uani 1 1 d . . . . .
C215 C 1.2912(3) 0.7671(2) 0.09325(19) 0.0301(7) Uani 1 1 d . . . . .
H215 H 1.3213 0.7892 0.1275 0.036 Uiso 1 1 calc R . . . .
C216 C 1.3615(3) 0.7260(2) 0.0308(2) 0.0342(8) Uani 1 1 d . . . . .
H216 H 1.4399 0.7208 0.0223 0.041 Uiso 1 1 calc R . . . .
C217 C 1.3191(3) 0.6931(2) -0.0186(2) 0.0362(8) Uani 1 1 d . . . . .
H217 H 1.3685 0.6650 -0.0607 0.043 Uiso 1 1 calc R . . . .
C218 C 1.2033(3) 0.7007(2) -0.00738(19) 0.0320(8) Uani 1 1 d . . . . .
H218 H 1.1743 0.6772 -0.0412 0.038 Uiso 1 1 calc R . . . .
C219 C 1.1322(2) 0.74239(19) 0.05324(18) 0.0260(7) Uani 1 1 d . . . . .
C220 C 0.9634(3) 0.7033(2) 0.04560(19) 0.0310(8) Uani 1 1 d . . . . .
H22A H 1.0046 0.6441 0.0530 0.037 Uiso 1 1 calc R . . . .
H22B H 0.9631 0.7191 -0.0107 0.037 Uiso 1 1 calc R . . . .
C221 C 0.7699(3) 0.6356(2) 0.0822(2) 0.0312(8) Uani 1 1 d . . . . .
C222 C 0.6694(3) 0.6242(2) 0.1273(2) 0.0415(9) Uani 1 1 d . . . . .
H222 H 0.6326 0.6570 0.1693 0.050 Uiso 1 1 calc R . . . .
C223 C 0.6226(3) 0.5650(3) 0.1113(3) 0.0538(11) Uani 1 1 d . . . . .
H223 H 0.5528 0.5589 0.1411 0.065 Uiso 1 1 calc R . . . .
C224 C 0.6773(4) 0.5158(3) 0.0526(3) 0.0572(12) Uani 1 1 d . . . . .
H224 H 0.6453 0.4754 0.0416 0.069 Uiso 1 1 calc R . . . .
C225 C 0.7783(4) 0.5244(3) 0.0095(3) 0.0539(11) Uani 1 1 d . . . . .
H225 H 0.8170 0.4887 -0.0300 0.065 Uiso 1 1 calc R . . . .
C226 C 0.8245(3) 0.5847(2) 0.0232(2) 0.0425(9) Uani 1 1 d . . . . .
H226 H 0.8934 0.5912 -0.0079 0.051 Uiso 1 1 calc R . . . .
C227 C 0.7419(3) 0.8053(2) 0.03796(18) 0.0286(7) Uani 1 1 d . . . . .
C228 C 0.6270(3) 0.8170(2) 0.0412(2) 0.0373(8) Uani 1 1 d . . . . .
H228 H 0.5893 0.7807 0.0755 0.045 Uiso 1 1 calc R . . . .
C229 C 0.5675(3) 0.8804(3) -0.0047(2) 0.0472(10) Uani 1 1 d . . . . .
H229 H 0.4893 0.8877 -0.0014 0.057 Uiso 1 1 calc R . . . .
C230 C 0.6217(4) 0.9332(3) -0.0553(2) 0.0511(10) Uani 1 1 d . . . . .
H230 H 0.5812 0.9762 -0.0876 0.061 Uiso 1 1 calc R . . . .
C231 C 0.7343(3) 0.9232(3) -0.0588(2) 0.0500(10) Uani 1 1 d . . . . .
H231 H 0.7715 0.9598 -0.0931 0.060 Uiso 1 1 calc R . . . .
C232 C 0.7942(3) 0.8596(2) -0.0124(2) 0.0386(8) Uani 1 1 d . . . . .
H232 H 0.8720 0.8534 -0.0152 0.046 Uiso 1 1 calc R . . . .
C233 C 0.8834(2) 0.9219(2) 0.13538(18) 0.0265(7) Uani 1 1 d . . . . .
C234 C 0.7675(3) 0.9520(2) 0.13762(18) 0.0288(7) Uani 1 1 d . . . . .
H234 H 0.7209 0.9156 0.1573 0.035 Uiso 1 1 calc R . . . .
C235 C 0.7188(3) 1.0333(2) 0.1120(2) 0.0363(8) Uani 1 1 d . . . . .
H235 H 0.6399 1.0518 0.1143 0.044 Uiso 1 1 calc R . . . .
C236 C 0.7844(3) 1.0875(2) 0.0830(2) 0.0410(9) Uani 1 1 d . . . . .
H236 H 0.7511 1.1434 0.0657 0.049 Uiso 1 1 calc R . . . .
C237 C 0.8994(3) 1.0597(2) 0.0796(2) 0.0404(9) Uani 1 1 d . . . . .
H237 H 0.9451 1.0966 0.0596 0.049 Uiso 1 1 calc R . . . .
C238 C 0.9480(3) 0.9791(2) 0.10491(19) 0.0309(7) Uani 1 1 d . . . . .
H238 H 1.0271 0.9613 0.1019 0.037 Uiso 1 1 calc R . . . .
C1 C 0.4546(3) 1.2347(3) 0.1580(3) 0.0570(11) Uani 1 1 d . . . . .
H1 H 0.4608 1.1812 0.1443 0.068 Uiso 1 1 calc R . . . .
C2 C 0.5204(4) 1.2435(3) 0.2076(3) 0.0592(12) Uani 1 1 d . . . . .
H2 H 0.5709 1.1962 0.2284 0.071 Uiso 1 1 calc R . . . .
C3 C 0.5121(4) 1.3214(3) 0.2266(3) 0.0602(12) Uani 1 1 d . . . . .
H3 H 0.5575 1.3282 0.2603 0.072 Uiso 1 1 calc R . . . .
C4 C 0.4389(4) 1.3883(3) 0.1969(3) 0.0616(12) Uani 1 1 d . . . . .
H4 H 0.4332 1.4419 0.2101 0.074 Uiso 1 1 calc R . . . .
C5 C 0.3733(4) 1.3798(3) 0.1482(3) 0.0701(14) Uani 1 1 d . . . . .
H5 H 0.3224 1.4273 0.1279 0.084 Uiso 1 1 calc R . . . .
C6 C 0.3812(4) 1.3021(3) 0.1287(3) 0.0630(13) Uani 1 1 d . . . . .
H6 H 0.3356 1.2958 0.0950 0.076 Uiso 1 1 calc R . . . .
C301 C 0.4320(5) 0.5520(4) 0.5542(4) 0.102(2) Uani 1 1 d D . . . .
H301 H 0.3843 0.5873 0.5918 0.122 Uiso 1 1 calc R . . . .
C302 C 0.5474(5) 0.5380(4) 0.5440(4) 0.0925(19) Uani 1 1 d D . . . .
H302 H 0.5795 0.5643 0.5736 0.111 Uiso 1 1 calc R . . . .
C303 C 0.6146(4) 0.4851(4) 0.4902(4) 0.090(2) Uani 1 1 d D . . . .
H303 H 0.6939 0.4739 0.4834 0.108 Uiso 1 1 calc R . . . .

loop_
_atom_site_aniso_label
_atom_site_aniso_U_11
_atom_site_aniso_U_22
_atom_site_aniso_U_33
_atom_site_aniso_U_23
_atom_site_aniso_U_13
_atom_site_aniso_U_12
Ni1 0.01849(19) 0.0265(2) 0.0258(2) -0.00478(17) -0.00207(15) -0.00681(16)
Ni2 0.0252(2) 0.0254(2) 0.0246(2) -0.00305(17) -0.00555(16) -0.00795(17)
P1 0.0199(4) 0.0288(5) 0.0273(5) -0.0064(4) -0.0039(3) -0.0067(3)
P2 0.0210(4) 0.0278(5) 0.0252(4) -0.0046(4) -0.0019(3) -0.0065(3)
P3 0.0266(4) 0.0260(5) 0.0291(5) -0.0025(4) -0.0060(3) -0.0062(4)
P4 0.0263(4) 0.0278(5) 0.0265(5) -0.0054(4) -0.0064(3) -0.0074(4)
Si1 0.0217(4) 0.0274(5) 0.0236(5) -0.0020(4) -0.0039(3) -0.0073(4)
Si2 0.0203(4) 0.0264(5) 0.0248(5) -0.0047(4) -0.0025(3) -0.0056(4)
N1 0.0287(14) 0.0283(16) 0.0239(15) -0.0002(12) -0.0047(11) -0.0074(12)
N2 0.0258(13) 0.0306(16) 0.0235(14) -0.0010(12) -0.0036(11) -0.0085(12)
N3 0.0231(13) 0.0310(16) 0.0277(15) -0.0090(12) -0.0031(11) -0.0073(11)
N4 0.0200(13) 0.0316(16) 0.0273(15) -0.0078(12) -0.0019(11) -0.0046(11)
C101 0.0262(16) 0.0279(18) 0.0313(19) -0.0035(15) -0.0091(14) -0.0061(14)
C102 0.0263(17) 0.035(2) 0.040(2) 0.0011(16) -0.0087(15) -0.0070(15)
C103 0.040(2) 0.038(2) 0.060(3) 0.005(2) -0.0158(19) -0.0168(18)
C104 0.064(3) 0.030(2) 0.067(3) -0.001(2) -0.034(2) -0.016(2)
C105 0.062(3) 0.039(2) 0.053(3) -0.016(2) -0.015(2) -0.006(2)
C106 0.042(2) 0.039(2) 0.039(2) -0.0108(17) -0.0033(16) -0.0140(17)
C107 0.0204(15) 0.0286(18) 0.0313(18) -0.0100(15) -0.0034(13) -0.0029(13)
C108 0.0288(18) 0.039(2) 0.037(2) -0.0010(16) -0.0042(15) -0.0096(16)
C109 0.035(2) 0.051(3) 0.046(2) 0.0034(19) -0.0169(17) -0.0052(18)
C110 0.0240(18) 0.057(3) 0.053(3) -0.007(2) -0.0092(16) -0.0098(17)
C111 0.0271(18) 0.050(2) 0.044(2) -0.0080(19) -0.0021(16) -0.0161(17)
C112 0.0258(17) 0.038(2) 0.0331(19) -0.0051(16) -0.0029(14) -0.0081(15)
C113 0.0251(16) 0.0291(18) 0.0258(18) -0.0080(14) -0.0035(13) -0.0050(13)
C114 0.0276(17) 0.039(2) 0.0225(18) 0.0001(15) -0.0040(13) -0.0127(15)
C115 0.043(2) 0.042(2) 0.031(2) -0.0045(17) -0.0020(16) -0.0108(17)
C116 0.069(3) 0.056(3) 0.022(2) 0.0007(19) -0.0060(18) -0.018(2)
C117 0.065(3) 0.048(3) 0.030(2) 0.0069(18) -0.0116(18) -0.019(2)
C118 0.043(2) 0.038(2) 0.031(2) 0.0041(16) -0.0072(16) -0.0156(17)
C119 0.0246(16) 0.038(2) 0.0257(18) -0.0003(15) -0.0042(13) -0.0134(15)
C120 0.0340(18) 0.0246(18) 0.0321(19) -0.0007(15) -0.0074(14) -0.0077(14)
C121 0.042(2) 0.0290(19) 0.0307(19) -0.0013(15) -0.0095(15) -0.0109(16)
C122 0.045(2) 0.033(2) 0.060(3) -0.0117(19) -0.0081(19) -0.0076(18)
C123 0.065(3) 0.036(2) 0.085(4) -0.019(2) -0.011(2) -0.009(2)
C124 0.098(4) 0.033(2) 0.072(3) -0.009(2) -0.023(3) -0.022(3)
C125 0.067(3) 0.048(3) 0.074(3) 0.000(2) -0.027(2) -0.030(2)
C126 0.047(2) 0.040(2) 0.052(3) -0.0036(19) -0.0125(18) -0.0158(18)
C127 0.0290(17) 0.0224(18) 0.040(2) -0.0033(15) -0.0092(15) -0.0044(14)
C128 0.0301(18) 0.033(2) 0.045(2) 0.0019(17) -0.0058(16) -0.0072(15)
C129 0.033(2) 0.032(2) 0.062(3) 0.0025(19) -0.0018(18) -0.0069(16)
C130 0.0303(19) 0.032(2) 0.086(3) -0.010(2) -0.013(2) -0.0072(16)
C131 0.041(2) 0.038(2) 0.069(3) -0.012(2) -0.025(2) -0.0066(17)
C132 0.0355(19) 0.031(2) 0.047(2) -0.0093(17) -0.0120(16) -0.0038(16)
C133 0.0258(16) 0.0302(19) 0.0284(18) -0.0054(14) -0.0046(13) -0.0078(14)
C134 0.0250(16) 0.0282(18) 0.0289(18) -0.0052(14) -0.0026(13) -0.0063(14)
C135 0.0288(18) 0.037(2) 0.038(2) -0.0056(16) -0.0115(15) -0.0061(15)
C136 0.0276(18) 0.043(2) 0.050(2) -0.0069(18) -0.0110(16) -0.0124(16)
C137 0.0323(19) 0.045(2) 0.057(3) 0.0022(19) -0.0079(17) -0.0226(17)
C138 0.0336(18) 0.039(2) 0.038(2) 0.0049(16) -0.0109(15) -0.0148(16)
C201 0.0195(15) 0.0291(18) 0.0346(19) -0.0039(15) -0.0067(13) -0.0065(13)
C202 0.0348(18) 0.034(2) 0.032(2) -0.0081(16) -0.0052(15) -0.0056(15)
C203 0.044(2) 0.036(2) 0.043(2) -0.0150(18) -0.0086(17) -0.0053(17)
C204 0.039(2) 0.034(2) 0.057(3) -0.0110(19) -0.0124(18) -0.0112(17)
C205 0.0359(19) 0.034(2) 0.049(2) -0.0008(18) -0.0059(16) -0.0132(16)
C206 0.0298(18) 0.039(2) 0.037(2) -0.0063(16) -0.0057(15) -0.0110(16)
C207 0.0262(16) 0.0251(18) 0.0319(18) -0.0050(14) -0.0069(13) -0.0053(14)
C208 0.0262(17) 0.033(2) 0.038(2) -0.0059(16) -0.0093(14) -0.0099(14)
C209 0.044(2) 0.032(2) 0.035(2) -0.0015(16) -0.0117(16) -0.0118(16)
C210 0.045(2) 0.037(2) 0.038(2) -0.0052(17) -0.0189(17) -0.0035(17)
C211 0.0314(19) 0.054(3) 0.047(2) -0.0117(19) -0.0167(17) -0.0073(18)
C212 0.0268(17) 0.044(2) 0.039(2) -0.0080(17) -0.0092(15) -0.0113(16)
C213 0.0205(16) 0.039(2) 0.037(2) -0.0135(16) -0.0043(14) -0.0064(14)
C214 0.0217(15) 0.0244(18) 0.0272(18) -0.0016(14) -0.0012(13) -0.0016(13)
C215 0.0241(16) 0.0302(19) 0.0334(19) -0.0033(15) -0.0021(14) -0.0052(14)
C216 0.0215(16) 0.035(2) 0.040(2) -0.0041(16) 0.0035(14) -0.0051(14)
C217 0.0319(18) 0.029(2) 0.039(2) -0.0046(16) 0.0083(15) -0.0062(15)
C218 0.0322(18) 0.031(2) 0.0310(19) -0.0069(15) 0.0007(14) -0.0090(15)
C219 0.0236(16) 0.0237(17) 0.0282(18) -0.0025(14) -0.0023(13) -0.0041(13)
C220 0.0278(17) 0.038(2) 0.0286(19) -0.0092(15) -0.0052(14) -0.0078(15)
C221 0.0324(18) 0.0261(19) 0.037(2) -0.0055(15) -0.0107(15) -0.0055(14)
C222 0.040(2) 0.038(2) 0.048(2) -0.0089(18) -0.0056(17) -0.0124(17)
C223 0.047(2) 0.042(2) 0.080(3) -0.008(2) -0.012(2) -0.020(2)
C224 0.069(3) 0.041(3) 0.076(3) -0.009(2) -0.029(3) -0.024(2)
C225 0.069(3) 0.039(2) 0.059(3) -0.020(2) -0.019(2) -0.010(2)
C226 0.044(2) 0.040(2) 0.047(2) -0.0108(18) -0.0119(17) -0.0118(18)
C227 0.0332(18) 0.0287(19) 0.0249(18) -0.0061(14) -0.0067(14) -0.0070(14)
C228 0.0332(19) 0.040(2) 0.039(2) -0.0063(17) -0.0092(15) -0.0067(16)
C229 0.038(2) 0.050(3) 0.051(3) -0.003(2) -0.0179(18) -0.0014(18)
C230 0.060(3) 0.048(3) 0.037(2) -0.0001(19) -0.0200(19) 0.005(2)
C231 0.061(3) 0.047(3) 0.034(2) 0.0049(19) -0.0042(18) -0.010(2)
C232 0.0375(19) 0.042(2) 0.035(2) -0.0010(17) -0.0055(16) -0.0110(17)
C233 0.0247(16) 0.0283(18) 0.0266(18) -0.0024(14) -0.0052(13) -0.0071(14)
C234 0.0257(16) 0.032(2) 0.0274(18) -0.0029(15) -0.0027(13) -0.0078(14)
C235 0.0291(18) 0.039(2) 0.035(2) 0.0004(17) -0.0059(15) -0.0014(16)
C236 0.049(2) 0.029(2) 0.036(2) 0.0020(16) -0.0051(17) -0.0015(17)
C237 0.048(2) 0.033(2) 0.039(2) 0.0025(17) -0.0009(17) -0.0161(17)
C238 0.0269(17) 0.033(2) 0.0328(19) -0.0032(15) -0.0007(14) -0.0110(15)
C1 0.052(3) 0.057(3) 0.056(3) -0.008(2) -0.001(2) -0.010(2)
C2 0.058(3) 0.052(3) 0.066(3) -0.001(2) -0.017(2) -0.011(2)
C3 0.059(3) 0.051(3) 0.068(3) -0.002(2) -0.016(2) -0.009(2)
C4 0.065(3) 0.049(3) 0.064(3) -0.007(2) -0.012(2) -0.003(2)
C5 0.068(3) 0.063(3) 0.061(3) -0.007(3) -0.011(2) 0.011(3)
C6 0.050(3) 0.081(4) 0.050(3) -0.015(3) -0.011(2) 0.000(2)
C301 0.088(5) 0.077(4) 0.116(6) 0.007(4) -0.003(4) -0.005(4)
C302 0.096(5) 0.075(4) 0.109(5) 0.024(4) -0.034(4) -0.033(4)
C303 0.051(3) 0.083(4) 0.124(6) 0.045(4) -0.020(3) -0.025(3)

loop_
_atom_type_symbol
_atom_type_description
_atom_type_scat_dispersion_real
_atom_type_scat_dispersion_imag
_atom_type_scat_source
C C 0.0030 0.0020 'International Tables Vol C Tables 4.2.6.8 and 6.1.1.4'
H H 0.0000 0.0000 'International Tables Vol C Tables 4.2.6.8 and 6.1.1.4'
N N 0.0060 0.0030 'International Tables Vol C Tables 4.2.6.8 and 6.1.1.4'
Ni Ni 0.3393 1.1124 'International Tables Vol C Tables 4.2.6.8 and 6.1.1.4'
P P 0.1020 0.0940 'International Tables Vol C Tables 4.2.6.8 and 6.1.1.4'
Si Si 0.0817 0.0704 'International Tables Vol C Tables 4.2.6.8 and 6.1.1.4'

loop_
_geom_angle_atom_site_label_1
_geom_angle_atom_site_label_2
_geom_angle_atom_site_label_3
_geom_angle
_geom_angle_site_symmetry_1
_geom_angle_site_symmetry_3
_geom_angle_publ_flag
P1 Ni1 Ni2 124.16(3) . . ?
P1 Ni1 Si1 117.63(3) . . ?
P1 Ni1 Si2 87.40(3) . . ?
P2 Ni1 Ni2 123.61(3) . . ?
P2 Ni1 P1 107.81(3) . . ?
P2 Ni1 Si1 82.51(3) . . ?
P2 Ni1 Si2 154.45(4) . . ?
Si1 Ni1 Ni2 56.21(2) . . ?
Si1 Ni1 Si2 109.02(3) . . ?
Si2 Ni1 Ni2 55.26(2) . . ?
P3 Ni2 Ni1 118.99(3) . . ?
P3 Ni2 Si1 85.54(3) . . ?
P3 Ni2 Si2 113.33(3) . . ?
P4 Ni2 Ni1 126.52(3) . . ?
P4 Ni2 P3 108.37(4) . . ?
P4 Ni2 Si1 156.08(3) . . ?
P4 Ni2 Si2 84.18(3) . . ?
Si1 Ni2 Ni1 55.10(2) . . ?
Si2 Ni2 Ni1 55.96(2) . . ?
Si2 Ni2 Si1 108.62(3) . . ?
C201 P1 Ni1 122.00(10) . . ?
C201 P1 C207 99.07(14) . . ?
C201 P1 C213 101.99(15) . . ?
C207 P1 Ni1 119.96(10) . . ?
C207 P1 C213 98.81(15) . . ?
C213 P1 Ni1 111.30(10) . . ?
C101 P2 Ni1 119.26(11) . . ?
C101 P2 C107 98.57(14) . . ?
C101 P2 C113 106.00(15) . . ?
C107 P2 Ni1 126.89(10) . . ?
C113 P2 Ni1 102.78(11) . . ?
C113 P2 C107 100.52(15) . . ?
C120 P3 Ni2 112.39(11) . . ?
C120 P3 C121 98.18(15) . . ?
C121 P3 Ni2 127.97(11) . . ?
C127 P3 Ni2 109.41(11) . . ?
C127 P3 C120 102.86(15) . . ?
C127 P3 C121 103.01(15) . . ?
C220 P4 Ni2 105.04(11) . . ?
C220 P4 C227 101.56(15) . . ?
C221 P4 Ni2 118.53(12) . . ?
C221 P4 C220 104.61(15) . . ?
C221 P4 C227 99.17(14) . . ?
C227 P4 Ni2 125.24(11) . . ?
Ni1 Si1 Ni2 68.69(3) . . ?
N1 Si1 Ni1 137.05(9) . . ?
N1 Si1 Ni2 105.21(9) . . ?
N1 Si1 N2 86.68(12) . . ?
N1 Si1 C133 103.39(13) . . ?
N2 Si1 Ni1 98.23(9) . . ?
N2 Si1 Ni2 166.45(10) . . ?
N2 Si1 C133 109.79(13) . . ?
C133 Si1 Ni1 114.53(11) . . ?
C133 Si1 Ni2 74.25(10) . . ?
Ni2 Si2 Ni1 68.78(3) . . ?
N3 Si2 Ni1 166.95(9) . . ?
N3 Si2 Ni2 98.74(9) . . ?
N3 Si2 C233 110.27(13) . . ?
N4 Si2 Ni1 104.98(9) . . ?
N4 Si2 Ni2 137.21(10) . . ?
N4 Si2 N3 86.70(12) . . ?
N4 Si2 C233 103.56(13) . . ?
C233 Si2 Ni1 73.13(10) . . ?
C233 Si2 Ni2 113.80(10) . . ?
C119 N1 Si1 115.0(2) . . ?
C119 N1 C120 120.9(3) . . ?
C120 N1 Si1 123.4(2) . . ?
C113 N2 Si1 124.0(2) . . ?
C114 N2 Si1 114.1(2) . . ?
C114 N2 C113 118.8(3) . . ?
C219 N3 Si2 114.3(2) . . ?
C219 N3 C220 117.8(3) . . ?
C220 N3 Si2 124.6(2) . . ?
C213 N4 Si2 125.6(2) . . ?
C214 N4 Si2 115.1(2) . . ?
C214 N4 C213 118.9(2) . . ?
C102 C101 P2 120.0(3) . . ?
C102 C101 C106 118.7(3) . . ?
C106 C101 P2 121.3(3) . . ?
C103 C102 C101 120.3(3) . . ?
C104 C103 C102 120.6(4) . . ?
C103 C104 C105 120.1(4) . . ?
C104 C105 C106 119.4(4) . . ?
C105 C106 C101 120.9(4) . . ?
C108 C107 P2 120.2(2) . . ?
C112 C107 P2 121.9(3) . . ?
C112 C107 C108 117.9(3) . . ?
C109 C108 C107 121.1(3) . . ?
C110 C109 C108 120.0(3) . . ?
C111 C110 C109 119.8(3) . . ?
C110 C111 C112 120.4(3) . . ?
C111 C112 C107 120.8(3) . . ?
N2 C113 P2 104.5(2) . . ?
N2 C114 C119 112.0(3) . . ?
C115 C114 N2 127.6(3) . . ?
C115 C114 C119 120.4(3) . . ?
C114 C115 C116 118.9(4) . . ?
C117 C116 C115 120.6(4) . . ?
C116 C117 C118 121.3(4) . . ?
C119 C118 C117 118.6(4) . . ?
N1 C119 C114 112.0(3) . . ?
C118 C119 N1 127.9(3) . . ?
C118 C119 C114 120.1(3) . . ?
N1 C120 P3 107.5(2) . . ?
C122 C121 P3 124.5(3) . . ?
C122 C121 C126 118.3(3) . . ?
C126 C121 P3 117.2(3) . . ?
C123 C122 C121 121.0(4) . . ?
C124 C123 C122 119.8(4) . . ?
C125 C124 C123 120.4(4) . . ?
C124 C125 C126 119.7(4) . . ?
C121 C126 C125 120.8(4) . . ?
C128 C127 P3 118.8(3) . . ?
C132 C127 P3 122.8(3) . . ?
C132 C127 C128 118.3(3) . . ?
C129 C128 C127 120.8(4) . . ?
C130 C129 C128 120.0(4) . . ?
C129 C130 C131 120.1(4) . . ?
C130 C131 C132 120.4(4) . . ?
C131 C132 C127 120.4(4) . . ?
C134 C133 Si1 123.5(2) . . ?
C134 C133 C138 116.5(3) . . ?
C138 C133 Si1 119.5(2) . . ?
C135 C134 C133 122.1(3) . . ?
C136 C135 C134 120.0(3) . . ?
C135 C136 C137 119.2(3) . . ?
C138 C137 C136 121.0(3) . . ?
C137 C138 C133 121.0(3) . . ?
C202 C201 P1 119.6(2) . . ?
C206 C201 P1 122.6(3) . . ?
C206 C201 C202 117.7(3) . . ?
C203 C202 C201 121.1(3) . . ?
C204 C203 C202 120.4(3) . . ?
C205 C204 C203 119.5(3) . . ?
C204 C205 C206 120.2(3) . . ?
C201 C206 C205 121.0(3) . . ?
C208 C207 P1 121.3(2) . . ?
C208 C207 C212 118.3(3) . . ?
C212 C207 P1 120.3(3) . . ?
C207 C208 C209 121.6(3) . . ?
C210 C209 C208 119.4(3) . . ?
C209 C210 C211 119.9(3) . . ?
C212 C211 C210 120.4(3) . . ?
C211 C212 C207 120.5(3) . . ?
N4 C213 P1 110.4(2) . . ?
N4 C214 C215 127.5(3) . . ?
N4 C214 C219 112.4(3) . . ?
C215 C214 C219 120.0(3) . . ?
C214 C215 C216 119.1(3) . . ?
C217 C216 C215 121.0(3) . . ?
C216 C217 C218 120.4(3) . . ?
C219 C218 C217 119.4(3) . . ?
N3 C219 C214 111.4(3) . . ?
C218 C219 N3 128.5(3) . . ?
C218 C219 C214 120.1(3) . . ?
N3 C220 P4 106.1(2) . . ?
C222 C221 P4 117.8(3) . . ?
C226 C221 P4 123.4(3) . . ?
C226 C221 C222 118.7(3) . . ?
C223 C222 C221 120.5(4) . . ?
C224 C223 C222 119.9(4) . . ?
C223 C224 C225 120.3(4) . . ?
C224 C225 C226 120.6(4) . . ?
C225 C226 C221 120.0(4) . . ?
C228 C227 P4 120.3(3) . . ?
C232 C227 P4 121.8(3) . . ?
C232 C227 C228 118.0(3) . . ?
C229 C228 C227 121.1(3) . . ?
C228 C229 C230 120.0(4) . . ?
C231 C230 C229 119.7(4) . . ?
C230 C231 C232 120.4(4) . . ?
C227 C232 C231 120.8(3) . . ?
C234 C233 Si2 123.2(2) . . ?
C234 C233 C238 116.2(3) . . ?
C238 C233 Si2 120.4(2) . . ?
C235 C234 C233 121.9(3) . . ?
C236 C235 C234 120.3(3) . . ?
C235 C236 C237 119.2(3) . . ?
C238 C237 C236 120.6(3) . . ?
C237 C238 C233 121.8(3) . . ?
C6 C1 C2 120.5(5) . . ?
C3 C2 C1 119.6(4) . . ?
C4 C3 C2 119.5(5) . . ?
C3 C4 C5 121.1(5) . . ?
C4 C5 C6 119.8(5) . . ?
C1 C6 C5 119.5(5) . . ?
C303 C301 C302 120.5(5) 2_666 . ?
C303 C302 C301 118.5(5) . . ?
C302 C303 C301 120.9(5) . 2_666 ?

loop_
_geom_bond_atom_site_label_1
_geom_bond_atom_site_label_2
_geom_bond_distance
_geom_bond_site_symmetry_2
_geom_bond_publ_flag
Ni1 Ni2 2.6020(5) . ?
Ni1 P1 2.2358(8) . ?
Ni1 P2 2.2189(9) . ?
Ni1 Si1 2.2906(9) . ?
Ni1 Si2 2.3131(9) . ?
Ni2 P3 2.2015(9) . ?
Ni2 P4 2.2013(9) . ?
Ni2 Si1 2.3213(9) . ?
Ni2 Si2 2.2937(9) . ?
P1 C201 1.844(3) . ?
P1 C207 1.845(3) . ?
P1 C213 1.860(3) . ?
P2 C101 1.819(3) . ?
P2 C107 1.844(3) . ?
P2 C113 1.840(3) . ?
P3 C120 1.846(3) . ?
P3 C121 1.847(3) . ?
P3 C127 1.825(3) . ?
P4 C220 1.839(3) . ?
P4 C221 1.829(3) . ?
P4 C227 1.846(3) . ?
Si1 N1 1.784(3) . ?
Si1 N2 1.801(3) . ?
Si1 C133 1.922(3) . ?
Si2 N3 1.801(3) . ?
Si2 N4 1.778(2) . ?
Si2 C233 1.917(3) . ?
N1 C119 1.393(4) . ?
N1 C120 1.446(4) . ?
N2 C113 1.456(4) . ?
N2 C114 1.403(4) . ?
N3 C219 1.403(4) . ?
N3 C220 1.454(4) . ?
N4 C213 1.441(4) . ?
N4 C214 1.388(4) . ?
C101 C102 1.386(5) . ?
C101 C106 1.391(5) . ?
C102 C103 1.384(5) . ?
C103 C104 1.373(6) . ?
C104 C105 1.380(6) . ?
C105 C106 1.390(5) . ?
C107 C108 1.395(5) . ?
C107 C112 1.393(5) . ?
C108 C109 1.385(5) . ?
C109 C110 1.385(5) . ?
C110 C111 1.372(5) . ?
C111 C112 1.392(4) . ?
C114 C115 1.380(5) . ?
C114 C119 1.414(5) . ?
C115 C116 1.399(5) . ?
C116 C117 1.375(6) . ?
C117 C118 1.392(5) . ?
C118 C119 1.390(5) . ?
C121 C122 1.390(5) . ?
C121 C126 1.391(5) . ?
C122 C123 1.389(5) . ?
C123 C124 1.378(6) . ?
C124 C125 1.373(6) . ?
C125 C126 1.396(5) . ?
C127 C128 1.395(5) . ?
C127 C132 1.391(5) . ?
C128 C129 1.389(5) . ?
C129 C130 1.373(6) . ?
C130 C131 1.375(6) . ?
C131 C132 1.389(5) . ?
C133 C134 1.399(4) . ?
C133 C138 1.409(5) . ?
C134 C135 1.385(4) . ?
C135 C136 1.380(5) . ?
C136 C137 1.381(5) . ?
C137 C138 1.381(5) . ?
C201 C202 1.400(5) . ?
C201 C206 1.392(5) . ?
C202 C203 1.384(5) . ?
C203 C204 1.381(5) . ?
C204 C205 1.379(5) . ?
C205 C206 1.396(5) . ?
C207 C208 1.379(5) . ?
C207 C212 1.401(4) . ?
C208 C209 1.389(5) . ?
C209 C210 1.380(5) . ?
C210 C211 1.386(5) . ?
C211 C212 1.379(5) . ?
C214 C215 1.393(4) . ?
C214 C219 1.416(4) . ?
C215 C216 1.393(5) . ?
C216 C217 1.374(5) . ?
C217 C218 1.406(5) . ?
C218 C219 1.378(4) . ?
C221 C222 1.394(5) . ?
C221 C226 1.388(5) . ?
C222 C223 1.390(5) . ?
C223 C224 1.367(6) . ?
C224 C225 1.372(6) . ?
C225 C226 1.387(5) . ?
C227 C228 1.399(5) . ?
C227 C232 1.385(5) . ?
C228 C229 1.381(5) . ?
C229 C230 1.382(6) . ?
C230 C231 1.375(6) . ?
C231 C232 1.391(5) . ?
C233 C234 1.401(4) . ?
C233 C238 1.414(4) . ?
C234 C235 1.386(5) . ?
C235 C236 1.381(5) . ?
C236 C237 1.384(5) . ?
C237 C238 1.373(5) . ?
C1 C2 1.381(6) . ?
C1 C6 1.361(6) . ?
C2 C3 1.381(6) . ?
C3 C4 1.356(6) . ?
C4 C5 1.366(6) . ?
C5 C6 1.381(7) . ?
C301 C302 1.386(4) . ?
C301 C303 1.385(4) 2_666 ?
C302 C303 1.378(4) . ?
C303 C301 1.385(4) 2_666 ?
